data_7700166
loop_
_publ_author_name
'Gonda, Ryu'
'Rzeznicka, Izabela I.'
'Kinoshita, Yuki'
'Uchida, Sayaka'
'Hori, Akiko'

_publ_section_title
;
 Guest encapsulations in non-porous crystals of fully fluorinated
 dinuclear metal complexes with the M<sub>2</sub>O<sub>2</sub> core (M =
 Fe<sup>3+</sup>, Co<sup>2+</sup>, Ni<sup>2+</sup>).
;
_journal_issue 25
_journal_name_full 'Dalton transactions (Cambridge, England : 2003)'
_journal_page_first 9062
_journal_page_last 9066
_journal_paper_doi 10.1039/c9dt01380f
_journal_volume 48
_journal_year 2019
_chemical_formula_moiety 'C62 H8 F40 Ni2 O10, 2(C7 H8 O), C7 O'
_chemical_formula_sum 'C81 H24 F40 Ni2 O13'
_chemical_formula_weight 2082.42
_space_group_crystal_system triclinic
_space_group_IT_number 2
_space_group_name_Hall '-P 1'
_space_group_name_H-M_alt 'P -1'
_symmetry_space_group_name_Hall '-P 1'
_symmetry_space_group_name_H-M 'P -1'
_atom_sites_solution_hydrogens mixed
_audit_creation_method SHELXL-2016/6
_audit_update_record
;
2019-04-01 deposited with the CCDC.    2019-05-27 downloaded from the CCDC.
;
_cell_angle_alpha 84.8820(10)
_cell_angle_beta 80.3850(10)
_cell_angle_gamma 65.6710(10)
_cell_formula_units_Z 1
_cell_length_a 11.3320(3)
_cell_length_b 12.6485(3)
_cell_length_c 14.8671(4)
_cell_measurement_reflns_used 209
_cell_measurement_temperature 100
_cell_measurement_theta_max 24.7340
_cell_measurement_theta_min 1.9975
_cell_volume 1913.93(9)
_computing_cell_refinement 'APEX3 v2017.3-0 (Bruker AXS)'
_computing_data_collection 'Bruker Instrument Service vV6.2.6'
_computing_data_reduction 'SAINT V8.38A (Bruker AXS Inc., 2017)'
_computing_molecular_graphics 'shelXle (C.B. Huebschle, rev 833)'
_computing_structure_refinement 'SHELXL-2016/6 (Sheldrick, 2016)'
_computing_structure_solution 'SHELXT 2014/5 (Sheldrick, 2014)'
_diffrn_ambient_temperature 100
_diffrn_detector_area_resol_mean 7.3910
_diffrn_measured_fraction_theta_full 0.998
_diffrn_measured_fraction_theta_max 0.998
_diffrn_measurement_device_type 'Bruker D8 goniometer'
_diffrn_measurement_method '\f and \w scans'
_diffrn_radiation_type MoK\a
_diffrn_radiation_wavelength 0.71073
_diffrn_reflns_av_R_equivalents 0.0276
_diffrn_reflns_av_unetI/netI 0.0287
_diffrn_reflns_Laue_measured_fraction_full 0.998
_diffrn_reflns_Laue_measured_fraction_max 0.998
_diffrn_reflns_limit_h_max 13
_diffrn_reflns_limit_h_min -13
_diffrn_reflns_limit_k_max 15
_diffrn_reflns_limit_k_min -15
_diffrn_reflns_limit_l_max 17
_diffrn_reflns_limit_l_min -17
_diffrn_reflns_number 22126
_diffrn_reflns_point_group_measured_fraction_full 0.998
_diffrn_reflns_point_group_measured_fraction_max 0.998
_diffrn_reflns_theta_full 25.027
_diffrn_reflns_theta_max 25.026
_diffrn_reflns_theta_min 2.273
_exptl_absorpt_coefficient_mu 0.657
_exptl_absorpt_correction_T_max 0.90
_exptl_absorpt_correction_T_min 0.77
_exptl_absorpt_correction_type multi-scan
_exptl_absorpt_process_details
;
SADABS-2016/2 - Bruker AXS area detector scaling and absorption correction
;
_exptl_crystal_colour green
_exptl_crystal_density_diffrn 1.807
_exptl_crystal_density_meas ?
_exptl_crystal_density_method 'not measured'
_exptl_crystal_description block
_exptl_crystal_F_000 1030
_exptl_crystal_size_max 0.283
_exptl_crystal_size_mid 0.208
_exptl_crystal_size_min 0.203
_refine_diff_density_max 0.567
_refine_diff_density_min -0.307
_refine_diff_density_rms 0.056
_refine_ls_extinction_method none
_refine_ls_goodness_of_fit_ref 1.060
_refine_ls_hydrogen_treatment mixed
_refine_ls_matrix_type full
_refine_ls_number_parameters 646
_refine_ls_number_reflns 6753
_refine_ls_number_restraints 84
_refine_ls_restrained_S_all 1.054
_refine_ls_R_factor_all 0.0370
_refine_ls_R_factor_gt 0.0306
_refine_ls_shift/su_max 0.001
_refine_ls_shift/su_mean 0.000
_refine_ls_structure_factor_coef Fsqd
_refine_ls_weighting_details 'w=1/[\s^2^(Fo^2^)+(0.0265P)^2^+1.8423P] where P=(Fo^2^+2Fc^2^)/3'
_refine_ls_weighting_scheme calc
_refine_ls_wR_factor_gt 0.0706
_refine_ls_wR_factor_ref 0.0746
_reflns_Friedel_coverage 0.000
_reflns_number_gt 6000
_reflns_number_total 6753
_reflns_threshold_expression 'I > 2\s(I)'
_cod_data_source_file c9dt01380f2.cif
_cod_data_source_block 180710B_a
_cod_depositor_comments
;
The following automatic conversions were performed:

'_exptl_absorpt_correction_type' value 'Multi-Scan' changed to
'multi-scan' according to
/home/data/users/saulius/crontab/automatic-downloads/rss-feeds/RSC/lib/dictionaries/cif_core.dic
dictionary named 'cif_core.dic' version 2.4.2 from 2011-04-26.

'_exptl_crystal_density_meas' value 'not measured' was changed to '?'
- the value is perceived as not measured.

Automatic conversion script
Id: cif_fix_values 4973 2017-02-22 13:04:09Z antanas 

 Adding full bibliography for 7700160--7700167.cif.
;
_cod_original_cell_volume 1913.94(9)
_cod_database_code 7700166
_shelx_shelxl_version_number 2016/6
_shelx_space_group_comment
;
The symmetry employed for this shelxl refinement is uniquely defined
by the following loop, which should always be used as a source of
symmetry information in preference to the above space-group names.
They are only intended as comments.
;
_shelx_estimated_absorpt_t_min 0.836
_shelx_estimated_absorpt_t_max 0.878

loop_
_space_group_symop_operation_xyz
'x, y, z'
'-x, -y, -z'

loop_
_atom_site_label
_atom_site_type_symbol
_atom_site_fract_x
_atom_site_fract_y
_atom_site_fract_z
_atom_site_U_iso_or_equiv
_atom_site_adp_type
_atom_site_occupancy
_atom_site_site_symmetry_order
_atom_site_calc_flag
_atom_site_refinement_flags_posn
_atom_site_refinement_flags_adp
_atom_site_refinement_flags_occupancy
C1 C 0.2423(2) 0.25684(18) 0.85767(14) 0.0166(4) Uani 1 1 d . . .
C2 C 0.2365(2) 0.1646(2) 0.91262(15) 0.0204(5) Uani 1 1 d . . .
C3 C 0.3481(2) 0.06579(19) 0.91756(15) 0.0234(5) Uani 1 1 d . . .
C4 C 0.4641(2) 0.05927(19) 0.86708(16) 0.0247(5) Uani 1 1 d . . .
C5 C 0.4684(2) 0.15221(19) 0.81263(15) 0.0194(5) Uani 1 1 d . . .
C6 C 0.3574(2) 0.25460(18) 0.80576(14) 0.0151(4) Uani 1 1 d . . .
C7 C 0.36399(19) 0.35315(18) 0.74317(13) 0.0139(4) Uani 1 1 d . . .
C8 C 0.2834(2) 0.46723(18) 0.77004(14) 0.0156(4) Uani 1 1 d . . .
H8 H 0.230621 0.477435 0.828061 0.019 Uiso 1 1 calc R U .
C9 C 0.2751(2) 0.56638(18) 0.71808(14) 0.0147(4) Uani 1 1 d . . .
C10 C 0.1792(2) 0.68089(18) 0.75669(14) 0.0174(5) Uani 1 1 d . . .
C11 C 0.0491(2) 0.70282(19) 0.78764(14) 0.0202(5) Uani 1 1 d . . .
C12 C 0.0056(3) 0.8894(2) 0.83852(16) 0.0325(6) Uani 1 1 d . . .
C13 C -0.0382(2) 0.8058(2) 0.82671(16) 0.0266(5) Uani 1 1 d . . .
C14 C 0.1337(3) 0.8712(2) 0.80868(17) 0.0336(6) Uani 1 1 d . . .
C15 C 0.2181(2) 0.7695(2) 0.76659(16) 0.0261(5) Uani 1 1 d . . .
C16 C 0.7565(2) 0.54500(18) 0.82633(14) 0.0169(4) Uani 1 1 d . . .
C17 C 0.8065(2) 0.5281(2) 0.90758(14) 0.0197(5) Uani 1 1 d . . .
C18 C 0.8431(2) 0.4212(2) 0.95089(14) 0.0204(5) Uani 1 1 d . . .
C19 C 0.8280(2) 0.33234(19) 0.91455(14) 0.0195(5) Uani 1 1 d . . .
C20 C 0.7766(2) 0.35098(19) 0.83395(14) 0.0175(4) Uani 1 1 d . . .
C21 C 0.7400(2) 0.45748(18) 0.78700(14) 0.0153(4) Uani 1 1 d . . .
C22 C 0.6802(2) 0.47533(18) 0.70064(14) 0.0146(4) Uani 1 1 d . . .
C23 C 0.7198(2) 0.53871(18) 0.62743(14) 0.0178(5) Uani 1 1 d . . .
H23 H 0.789393 0.559797 0.633563 0.021 Uiso 1 1 calc R U .
C24 C 0.66516(19) 0.57200(17) 0.54817(14) 0.0133(4) Uani 1 1 d . . .
C25 C 0.7129(2) 0.64749(17) 0.48176(13) 0.0135(4) Uani 1 1 d . . .
C26 C 0.6348(2) 0.76438(18) 0.47232(14) 0.0170(4) Uani 1 1 d . . .
C27 C 0.6722(2) 0.83524(18) 0.40904(15) 0.0210(5) Uani 1 1 d . . .
C28 C 0.7915(2) 0.7897(2) 0.35519(15) 0.0213(5) Uani 1 1 d . . .
C29 C 0.8732(2) 0.6741(2) 0.36404(15) 0.0203(5) Uani 1 1 d . . .
C30 C 0.8329(2) 0.60456(18) 0.42680(14) 0.0157(4) Uani 1 1 d . . .
C31 C 0.0284(2) 0.13350(19) 0.52421(15) 0.0190(5) Uani 1 1 d . . .
C32 C 0.0257(2) 0.21905(19) 0.45814(16) 0.0239(5) Uani 1 1 d . . .
H32 H -0.050538 0.289131 0.457507 0.029 Uiso 1 1 calc R U .
C33 C 0.1345(2) 0.2019(2) 0.39320(16) 0.0274(5) Uani 1 1 d . . .
H33 H 0.132847 0.260649 0.348258 0.033 Uiso 1 1 calc R U .
C34 C 0.2453(2) 0.0999(2) 0.39348(17) 0.0287(6) Uani 1 1 d . . .
H34 H 0.319679 0.088136 0.348738 0.034 Uiso 1 1 calc R U .
C35 C 0.2472(2) 0.0151(2) 0.45910(16) 0.0257(5) Uani 1 1 d . . .
H35 H 0.323269 -0.055210 0.459019 0.031 Uiso 1 1 calc R U .
C36 C 0.1394(2) 0.03131(19) 0.52539(15) 0.0208(5) Uani 1 1 d . . .
H36 H 0.141858 -0.026994 0.570886 0.025 Uiso 1 1 calc R U .
C37 C -0.0818(2) 0.0775(2) 0.65993(15) 0.0254(5) Uani 1 1 d . . .
H37A H -0.057486 0.000534 0.635836 0.038 Uiso 1 1 calc R U .
H37B H -0.168473 0.102639 0.696806 0.038 Uiso 1 1 calc R U .
H37C H -0.017338 0.073902 0.697920 0.038 Uiso 1 1 calc R U .
F1 F 0.12799(12) 0.34857(11) 0.85320(9) 0.0238(3) Uani 1 1 d . . .
F2 F 0.12207(13) 0.17086(12) 0.95868(9) 0.0296(3) Uani 1 1 d . . .
F3 F 0.34351(14) -0.02436(12) 0.96997(10) 0.0347(4) Uani 1 1 d . . .
F4 F 0.57294(14) -0.03754(12) 0.87200(11) 0.0384(4) Uani 1 1 d . . .
F5 F 0.58555(12) 0.14115(11) 0.76795(10) 0.0300(3) Uani 1 1 d . . .
F6 F 0.00354(12) 0.62185(11) 0.77897(9) 0.0256(3) Uani 1 1 d . . .
F7 F -0.16390(14) 0.82458(13) 0.85289(10) 0.0397(4) Uani 1 1 d . . .
F8 F -0.07744(18) 0.98961(12) 0.87756(11) 0.0494(5) Uani 1 1 d . . .
F9 F 0.17624(19) 0.95312(13) 0.82053(11) 0.0510(5) Uani 1 1 d . . .
F10 F 0.34191(15) 0.75563(13) 0.73725(10) 0.0379(4) Uani 1 1 d . . .
F11 F 0.71869(13) 0.65202(11) 0.78803(8) 0.0232(3) Uani 1 1 d . . .
F12 F 0.81683(14) 0.61551(12) 0.94568(9) 0.0284(3) Uani 1 1 d . . .
F13 F 0.89249(13) 0.40446(12) 1.02941(8) 0.0290(3) Uani 1 1 d . . .
F14 F 0.86120(13) 0.22857(11) 0.95761(9) 0.0274(3) Uani 1 1 d . . .
F15 F 0.76357(13) 0.26186(11) 0.80128(9) 0.0249(3) Uani 1 1 d . . .
F16 F 0.51920(12) 0.80983(11) 0.52553(9) 0.0266(3) Uani 1 1 d . . .
F17 F 0.59242(14) 0.94694(11) 0.39867(10) 0.0324(3) Uani 1 1 d . . .
F18 F 0.82931(15) 0.85704(12) 0.29274(9) 0.0321(3) Uani 1 1 d . . .
F19 F 0.99042(13) 0.63062(13) 0.31226(9) 0.0319(3) Uani 1 1 d . . .
F20 F 0.91316(12) 0.49153(10) 0.43297(9) 0.0235(3) Uani 1 1 d . . .
Ni1 Ni 0.50724(2) 0.43357(2) 0.59532(2) 0.01225(8) Uani 1 1 d . . .
O1 O 0.44346(13) 0.32372(12) 0.67029(9) 0.0144(3) Uani 1 1 d . . .
O2 O 0.34292(14) 0.57088(12) 0.64132(9) 0.0158(3) Uani 1 1 d . . .
O3 O 0.59896(14) 0.43190(12) 0.70059(9) 0.0161(3) Uani 1 1 d . . .
O4 O 0.57491(13) 0.54755(12) 0.52485(9) 0.0138(3) Uani 1 1 d . . .
O5 O 0.66538(15) 0.29892(13) 0.52821(11) 0.0182(3) Uani 1 1 d . . .
O6 O -0.08485(15) 0.15866(13) 0.58562(11) 0.0235(4) Uani 1 1 d . . .
C38 C 0.4883(5) 0.5179(3) 0.9705(3) 0.0259(15) Uani 0.5 1 d G U P
C39 C 0.4895(3) 0.4199(3) 0.93403(17) 0.0195(10) Uani 0.5 1 d G U P
C40 C 0.5248(4) 0.3160(3) 0.9840(2) 0.0252(10) Uani 0.5 1 d G U P
C41 C 0.5589(5) 0.3100(4) 1.0705(2) 0.0183(14) Uani 0.5 1 d G U P
C42 C 0.5578(5) 0.4080(5) 1.1069(2) 0.029(2) Uani 0.5 1 d G U P
C43 C 0.5225(6) 0.5119(4) 1.0569(3) 0.0211(15) Uani 0.5 1 d G U P
O7 O 0.4499(5) 0.6173(5) 0.9164(4) 0.0344(13) Uani 0.5 1 d . . P
C44 C 0.4510(11) 0.7237(7) 0.9482(7) 0.051(3) Uani 0.5 1 d . . P
H5A H 0.745(3) 0.259(2) 0.5471(19) 0.039(8) Uiso 1 1 d . . .
H5B H 0.683(3) 0.315(3) 0.476(2) 0.051(10) Uiso 1 1 d . . .

loop_
_atom_site_aniso_label
_atom_site_aniso_U_11
_atom_site_aniso_U_22
_atom_site_aniso_U_33
_atom_site_aniso_U_23
_atom_site_aniso_U_13
_atom_site_aniso_U_12
C1 0.0178(11) 0.0159(11) 0.0151(10) 0.0015(9) -0.0032(8) -0.0059(9)
C2 0.0211(12) 0.0255(12) 0.0178(11) 0.0019(9) -0.0004(9) -0.0141(10)
C3 0.0323(13) 0.0185(12) 0.0214(12) 0.0075(10) -0.0053(10) -0.0134(10)
C4 0.0231(12) 0.0166(11) 0.0289(13) 0.0028(10) -0.0046(10) -0.0030(9)
C5 0.0163(11) 0.0206(11) 0.0199(11) 0.0010(9) -0.0006(9) -0.0069(9)
C6 0.0173(11) 0.0170(11) 0.0129(10) 0.0000(8) -0.0035(8) -0.0083(9)
C7 0.0125(10) 0.0204(11) 0.0124(10) 0.0015(9) -0.0046(8) -0.0095(9)
C8 0.0153(11) 0.0185(11) 0.0131(10) 0.0008(9) -0.0012(8) -0.0073(9)
C9 0.0133(10) 0.0186(11) 0.0138(10) -0.0003(8) -0.0042(8) -0.0073(9)
C10 0.0236(12) 0.0162(11) 0.0099(10) 0.0027(8) -0.0018(8) -0.0063(9)
C11 0.0236(12) 0.0188(11) 0.0140(11) 0.0034(9) -0.0032(9) -0.0051(9)
C12 0.0479(17) 0.0145(12) 0.0182(12) 0.0009(10) 0.0045(11) 0.0005(11)
C13 0.0251(13) 0.0229(12) 0.0186(12) 0.0051(10) 0.0011(10) 0.0008(10)
C14 0.0600(19) 0.0180(12) 0.0240(13) 0.0007(10) 0.0018(12) -0.0203(12)
C15 0.0361(14) 0.0227(12) 0.0194(12) 0.0008(10) 0.0039(10) -0.0149(11)
C16 0.0149(11) 0.0203(11) 0.0148(10) 0.0023(9) -0.0014(8) -0.0073(9)
C17 0.0181(11) 0.0277(12) 0.0160(11) -0.0049(9) -0.0025(9) -0.0110(10)
C18 0.0132(11) 0.0354(13) 0.0106(10) -0.0007(9) -0.0032(8) -0.0074(10)
C19 0.0149(11) 0.0240(12) 0.0154(11) 0.0041(9) -0.0015(8) -0.0048(9)
C20 0.0159(11) 0.0199(11) 0.0158(11) -0.0032(9) 0.0002(8) -0.0068(9)
C21 0.0117(10) 0.0226(11) 0.0117(10) -0.0002(9) -0.0006(8) -0.0074(9)
C22 0.0132(10) 0.0166(11) 0.0130(10) -0.0011(8) -0.0020(8) -0.0049(9)
C23 0.0183(11) 0.0233(12) 0.0167(11) 0.0013(9) -0.0046(9) -0.0129(9)
C24 0.0124(10) 0.0125(10) 0.0152(10) -0.0020(8) -0.0002(8) -0.0055(8)
C25 0.0167(11) 0.0162(10) 0.0119(10) 0.0009(8) -0.0054(8) -0.0099(9)
C26 0.0158(11) 0.0185(11) 0.0185(11) -0.0024(9) -0.0043(9) -0.0076(9)
C27 0.0293(13) 0.0133(11) 0.0250(12) 0.0030(9) -0.0143(10) -0.0099(10)
C28 0.0332(13) 0.0267(12) 0.0157(11) 0.0092(9) -0.0109(10) -0.0230(11)
C29 0.0175(11) 0.0309(13) 0.0170(11) 0.0017(10) -0.0019(9) -0.0149(10)
C30 0.0161(11) 0.0153(11) 0.0168(11) 0.0015(9) -0.0056(8) -0.0066(9)
C31 0.0220(12) 0.0190(11) 0.0200(11) -0.0031(9) -0.0055(9) -0.0107(9)
C32 0.0274(13) 0.0167(11) 0.0299(13) 0.0026(10) -0.0124(10) -0.0087(10)
C33 0.0377(15) 0.0305(13) 0.0246(12) 0.0079(11) -0.0132(11) -0.0229(12)
C34 0.0263(13) 0.0392(15) 0.0277(13) -0.0041(11) -0.0030(10) -0.0200(12)
C35 0.0210(12) 0.0245(12) 0.0328(13) -0.0064(11) -0.0075(10) -0.0078(10)
C36 0.0234(12) 0.0176(11) 0.0241(12) 0.0025(9) -0.0106(9) -0.0088(9)
C37 0.0319(14) 0.0274(13) 0.0202(12) -0.0006(10) -0.0032(10) -0.0155(11)
F1 0.0133(6) 0.0224(7) 0.0297(7) 0.0068(6) 0.0001(5) -0.0039(5)
F2 0.0239(7) 0.0326(8) 0.0315(8) 0.0079(6) 0.0046(6) -0.0156(6)
F3 0.0412(9) 0.0224(7) 0.0379(8) 0.0147(6) -0.0022(7) -0.0148(6)
F4 0.0276(8) 0.0201(7) 0.0528(10) 0.0121(7) -0.0025(7) 0.0012(6)
F5 0.0158(7) 0.0268(7) 0.0383(8) 0.0072(6) 0.0040(6) -0.0039(6)
F6 0.0191(7) 0.0273(7) 0.0297(7) -0.0013(6) -0.0025(5) -0.0091(6)
F7 0.0233(8) 0.0365(9) 0.0386(9) -0.0005(7) 0.0044(6) 0.0050(6)
F8 0.0704(12) 0.0162(7) 0.0363(9) -0.0041(7) 0.0128(8) 0.0010(7)
F9 0.0878(14) 0.0266(8) 0.0455(10) -0.0092(7) 0.0095(9) -0.0356(9)
F10 0.0450(9) 0.0388(9) 0.0400(9) -0.0101(7) 0.0099(7) -0.0313(8)
F11 0.0313(7) 0.0214(7) 0.0219(7) 0.0036(5) -0.0096(6) -0.0142(6)
F12 0.0369(8) 0.0350(8) 0.0218(7) -0.0064(6) -0.0088(6) -0.0201(7)
F13 0.0282(8) 0.0446(9) 0.0136(6) 0.0019(6) -0.0102(5) -0.0119(6)
F14 0.0273(7) 0.0265(7) 0.0241(7) 0.0100(6) -0.0096(6) -0.0065(6)
F15 0.0330(8) 0.0179(7) 0.0247(7) -0.0006(5) -0.0098(6) -0.0090(6)
F16 0.0197(7) 0.0212(7) 0.0318(8) -0.0043(6) -0.0001(6) -0.0019(5)
F17 0.0422(9) 0.0138(7) 0.0416(9) 0.0080(6) -0.0191(7) -0.0085(6)
F18 0.0500(9) 0.0376(8) 0.0253(7) 0.0153(6) -0.0124(6) -0.0348(7)
F19 0.0221(7) 0.0464(9) 0.0259(7) 0.0041(6) 0.0048(6) -0.0168(7)
F20 0.0196(7) 0.0169(6) 0.0272(7) 0.0018(5) -0.0003(5) -0.0021(5)
Ni1 0.01329(14) 0.01530(14) 0.00973(13) 0.00128(10) -0.00197(10) -0.00756(11)
O1 0.0149(7) 0.0167(7) 0.0124(7) -0.0004(6) -0.0009(6) -0.0075(6)
O2 0.0170(8) 0.0176(7) 0.0126(7) 0.0017(6) -0.0009(6) -0.0078(6)
O3 0.0173(8) 0.0206(8) 0.0128(7) 0.0023(6) -0.0037(6) -0.0100(6)
O4 0.0138(7) 0.0171(7) 0.0127(7) 0.0005(6) -0.0028(6) -0.0082(6)
O5 0.0162(8) 0.0212(8) 0.0149(8) 0.0021(7) -0.0013(7) -0.0060(7)
O6 0.0225(9) 0.0212(8) 0.0242(8) -0.0001(7) -0.0032(7) -0.0064(7)
C38 0.014(3) 0.038(4) 0.023(4) -0.003(3) -0.001(3) -0.007(3)
C39 0.008(2) 0.029(3) 0.016(2) 0.001(2) -0.0006(17) -0.002(2)
C40 0.029(3) 0.031(3) 0.018(2) -0.005(2) -0.004(2) -0.014(2)
C41 0.016(3) 0.005(4) 0.028(3) 0.010(3) -0.002(2) 0.000(3)
C42 0.019(3) 0.038(4) 0.026(4) -0.005(3) 0.001(3) -0.008(3)
C43 0.014(3) 0.025(3) 0.021(3) 0.001(3) -0.005(2) -0.004(3)
O7 0.032(3) 0.032(3) 0.030(3) 0.019(3) -0.013(2) -0.005(3)
C44 0.048(5) 0.024(4) 0.083(7) -0.023(4) 0.012(4) -0.020(3)

loop_
_atom_type_symbol
_atom_type_description
_atom_type_scat_dispersion_real
_atom_type_scat_dispersion_imag
_atom_type_scat_source
C C 0.0033 0.0016 'International Tables Vol C Tables 4.2.6.8 and 6.1.1.4'
H H 0.0000 0.0000 'International Tables Vol C Tables 4.2.6.8 and 6.1.1.4'
F F 0.0171 0.0103 'International Tables Vol C Tables 4.2.6.8 and 6.1.1.4'
Ni Ni 0.3393 1.1124 'International Tables Vol C Tables 4.2.6.8 and 6.1.1.4'
O O 0.0106 0.0060 'International Tables Vol C Tables 4.2.6.8 and 6.1.1.4'

loop_
_geom_angle_atom_site_label_1
_geom_angle_atom_site_label_2
_geom_angle_atom_site_label_3
_geom_angle
_geom_angle_site_symmetry_1
_geom_angle_site_symmetry_3
F1 C1 C2 116.10(19) . .
F1 C1 C6 120.90(18) . .
C2 C1 C6 122.9(2) . .
F2 C2 C3 120.4(2) . .
F2 C2 C1 120.0(2) . .
C3 C2 C1 119.6(2) . .
F3 C3 C2 120.1(2) . .
F3 C3 C4 120.3(2) . .
C2 C3 C4 119.6(2) . .
F4 C4 C3 119.4(2) . .
F4 C4 C5 120.4(2) . .
C3 C4 C5 120.2(2) . .
F5 C5 C4 116.84(19) . .
F5 C5 C6 120.96(19) . .
C4 C5 C6 122.2(2) . .
C1 C6 C5 115.55(19) . .
C1 C6 C7 123.37(19) . .
C5 C6 C7 121.04(19) . .
O1 C7 C8 126.11(19) . .
O1 C7 C6 115.51(18) . .
C8 C7 C6 118.38(18) . .
C9 C8 C7 124.87(19) . .
C9 C8 H8 117.6 . .
C7 C8 H8 117.6 . .
O2 C9 C8 126.82(19) . .
O2 C9 C10 115.99(18) . .
C8 C9 C10 117.17(18) . .
C11 C10 C15 116.3(2) . .
C11 C10 C9 122.39(19) . .
C15 C10 C9 121.2(2) . .
F6 C11 C13 117.5(2) . .
F6 C11 C10 119.79(19) . .
C13 C11 C10 122.7(2) . .
F8 C12 C14 120.0(2) . .
F8 C12 C13 119.9(2) . .
C14 C12 C13 120.1(2) . .
F7 C13 C12 120.3(2) . .
F7 C13 C11 120.7(2) . .
C12 C13 C11 119.0(2) . .
F9 C14 C12 119.9(2) . .
F9 C14 C15 120.1(3) . .
C12 C14 C15 120.0(2) . .
F10 C15 C14 118.3(2) . .
F10 C15 C10 120.0(2) . .
C14 C15 C10 121.7(2) . .
F11 C16 C17 117.21(19) . .
F11 C16 C21 120.60(18) . .
C17 C16 C21 122.13(19) . .
F12 C17 C18 119.64(19) . .
F12 C17 C16 120.8(2) . .
C18 C17 C16 119.5(2) . .
F13 C18 C19 120.1(2) . .
F13 C18 C17 119.6(2) . .
C19 C18 C17 120.26(19) . .
F14 C19 C18 120.40(19) . .
F14 C19 C20 120.1(2) . .
C18 C19 C20 119.5(2) . .
F15 C20 C19 117.31(19) . .
F15 C20 C21 120.47(18) . .
C19 C20 C21 122.2(2) . .
C16 C21 C20 116.38(19) . .
C16 C21 C22 123.05(19) . .
C20 C21 C22 120.50(19) . .
O3 C22 C23 125.84(19) . .
O3 C22 C21 116.08(18) . .
C23 C22 C21 118.08(18) . .
C24 C23 C22 124.90(19) . .
C24 C23 H23 117.5 . .
C22 C23 H23 117.5 . .
O4 C24 C23 127.16(18) . .
O4 C24 C25 115.81(17) . .
C23 C24 C25 117.01(18) . .
C30 C25 C26 117.33(19) . .
C30 C25 C24 122.56(18) . .
C26 C25 C24 120.10(18) . .
F16 C26 C27 118.95(19) . .
F16 C26 C25 119.20(19) . .
C27 C26 C25 121.9(2) . .
F17 C27 C28 120.0(2) . .
F17 C27 C26 120.6(2) . .
C28 C27 C26 119.3(2) . .
F18 C28 C27 120.2(2) . .
F18 C28 C29 119.4(2) . .
C27 C28 C29 120.4(2) . .
F19 C29 C30 120.6(2) . .
F19 C29 C28 120.1(2) . .
C30 C29 C28 119.3(2) . .
F20 C30 C29 118.18(19) . .
F20 C30 C25 120.01(18) . .
C29 C30 C25 121.8(2) . .
O6 C31 C36 124.3(2) . .
O6 C31 C32 115.4(2) . .
C36 C31 C32 120.2(2) . .
C33 C32 C31 119.8(2) . .
C33 C32 H32 120.1 . .
C31 C32 H32 120.1 . .
C34 C33 C32 120.3(2) . .
C34 C33 H33 119.9 . .
C32 C33 H33 119.9 . .
C35 C34 C33 119.6(2) . .
C35 C34 H34 120.2 . .
C33 C34 H34 120.2 . .
C34 C35 C36 120.9(2) . .
C34 C35 H35 119.6 . .
C36 C35 H35 119.6 . .
C31 C36 C35 119.1(2) . .
C31 C36 H36 120.4 . .
C35 C36 H36 120.4 . .
O6 C37 H37A 109.5 . .
O6 C37 H37B 109.5 . .
H37A C37 H37B 109.5 . .
O6 C37 H37C 109.5 . .
H37A C37 H37C 109.5 . .
H37B C37 H37C 109.5 . .
O1 Ni1 O3 86.54(6) . .
O1 Ni1 O2 91.39(6) . .
O3 Ni1 O2 93.79(6) . .
O1 Ni1 O4 177.00(6) . .
O3 Ni1 O4 90.57(6) . .
O2 Ni1 O4 88.03(6) . .
O1 Ni1 O5 92.09(6) . .
O3 Ni1 O5 94.79(6) . .
O2 Ni1 O5 170.92(6) . .
O4 Ni1 O5 88.91(6) . .
O1 Ni1 O4 102.42(5) . 2_666
O3 Ni1 O4 171.03(5) . 2_666
O2 Ni1 O4 86.43(6) . 2_666
O4 Ni1 O4 80.48(6) . 2_666
O5 Ni1 O4 84.63(6) . 2_666
C7 O1 Ni1 122.44(13) . .
C9 O2 Ni1 121.28(13) . .
C22 O3 Ni1 126.30(13) . .
C24 O4 Ni1 123.68(12) . .
C24 O4 Ni1 135.09(13) . 2_666
Ni1 O4 Ni1 99.52(6) . 2_666
Ni1 O5 H5A 126.4(18) . .
Ni1 O5 H5B 112(2) . .
H5A O5 H5B 104(3) . .
C31 O6 C37 117.08(17) . .
C43 C38 C38 117.5(8) 2_667 2_667
C43 C38 O7 94.0(7) 2_667 .
C38 C38 O7 147.8(5) 2_667 .
C43 C38 C39 22.1(6) 2_667 .
C38 C38 C39 96.2(3) 2_667 .
O7 C38 C39 115.7(3) . .
C43 C38 C43 141.5(6) 2_667 .
C38 C38 C43 23.9(3) 2_667 .
O7 C38 C43 124.3(3) . .
C39 C38 C43 120.0 . .
C43 C38 C42 72.4(7) 2_667 2_667
C38 C38 C42 168.5(7) 2_667 2_667
O7 C38 C42 21.6(3) . 2_667
C39 C38 C42 94.2(4) . 2_667
C43 C38 C42 145.7(4) . 2_667
C43 C38 C39 167.3(10) 2_667 2_667
C38 C38 C39 50.8(4) 2_667 2_667
O7 C38 C39 97.2(4) . 2_667
C39 C38 C39 147.0(4) . 2_667
C43 C38 C39 27.1(4) . 2_667
C42 C38 C39 118.7(3) 2_667 2_667
C43 C39 C40 136.2(4) 2_667 .
C43 C39 C38 16.6(4) 2_667 .
C40 C39 C38 120.0 . .
C43 C39 C38 49.2(2) 2_667 2_667
C40 C39 C38 87.1(3) . 2_667
C38 C39 C38 33.0(3) . 2_667
C44 C40 C39 143.4(4) 2_667 .
C44 C40 C41 23.9(4) 2_667 .
C39 C40 C41 120.0 . .
C44 C40 O7 51.3(3) 2_667 2_667
C39 C40 O7 92.3(2) . 2_667
C41 C40 O7 27.7(2) . 2_667
C44 C41 O7 155.5(14) 2_667 2_667
C44 C41 C40 50.0(11) 2_667 .
O7 C41 C40 107.7(4) 2_667 .
C44 C41 C42 167.1(13) 2_667 .
O7 C41 C42 12.4(4) 2_667 .
C40 C41 C42 120.0 . .
O7 C42 C43 98.3(8) 2_667 .
O7 C42 C41 21.8(8) 2_667 .
C43 C42 C41 120.0 . .
O7 C42 C38 72.5(8) 2_667 2_667
C43 C42 C38 25.87(18) . 2_667
C41 C42 C38 94.20(18) . 2_667
O7 C42 C44 18.6(8) 2_667 2_667
C43 C42 C44 116.9(3) . 2_667
C41 C42 C44 3.8(4) . 2_667
C38 C42 C44 91.1(4) 2_667 2_667
C38 C43 C39 141.2(16) 2_667 2_667
C38 C43 C42 81.7(8) 2_667 .
C39 C43 C42 136.2(9) 2_667 .
C38 C43 C38 38.5(8) 2_667 .
C39 C43 C38 103.6(9) 2_667 .
C42 C43 C38 120.0 . .
C38 C43 O7 62.0(7) 2_667 2_667
C39 C43 O7 155.7(10) 2_667 2_667
C42 C43 O7 19.7(2) . 2_667
C38 C43 O7 100.3(2) . 2_667
C38 C43 C43 26.7(7) 2_667 2_667
C39 C43 C43 115.3(9) 2_667 2_667
C42 C43 C43 108.23(18) . 2_667
C38 C43 C43 11.85(18) . 2_667
O7 C43 C43 88.5(2) 2_667 2_667
C42 O7 C41 145.7(13) 2_667 2_667
C42 O7 C38 86.0(8) 2_667 .
C41 O7 C38 128.1(8) 2_667 .
C42 O7 C44 154.8(9) 2_667 .
C41 O7 C44 9.5(7) 2_667 .
C38 O7 C44 119.2(6) . .
C42 O7 C43 62.0(6) 2_667 2_667
C41 O7 C43 151.9(9) 2_667 2_667
C38 O7 C43 24.0(3) . 2_667
C44 O7 C43 143.3(6) . 2_667
C42 O7 C40 168.7(11) 2_667 2_667
C41 O7 C40 44.7(4) 2_667 2_667
C38 O7 C40 83.4(3) . 2_667
C44 O7 C40 36.0(5) . 2_667
C43 O7 C40 107.3(5) 2_667 2_667
C41 C44 C40 106.1(14) 2_667 2_667
C41 C44 O7 15.0(10) 2_667 .
C40 C44 O7 92.7(6) 2_667 .
C41 C44 C42 9.1(9) 2_667 2_667
C40 C44 C42 99.3(5) 2_667 2_667
O7 C44 C42 6.6(3) . 2_667

loop_
_geom_bond_atom_site_label_1
_geom_bond_atom_site_label_2
_geom_bond_distance
_geom_bond_site_symmetry_2
C1 F1 1.343(2) .
C1 C2 1.382(3) .
C1 C6 1.391(3) .
C2 F2 1.336(2) .
C2 C3 1.371(3) .
C3 F3 1.337(2) .
C3 C4 1.375(3) .
C4 F4 1.340(3) .
C4 C5 1.380(3) .
C5 F5 1.339(2) .
C5 C6 1.395(3) .
C6 C7 1.507(3) .
C7 O1 1.262(2) .
C7 C8 1.404(3) .
C8 C9 1.390(3) .
C8 H8 0.9500 .
C9 O2 1.276(2) .
C9 C10 1.501(3) .
C10 C11 1.386(3) .
C10 C15 1.390(3) .
C11 F6 1.347(3) .
C11 C13 1.376(3) .
C12 F8 1.340(3) .
C12 C14 1.373(4) .
C12 C13 1.375(4) .
C13 F7 1.338(3) .
C14 F9 1.345(3) .
C14 C15 1.375(4) .
C15 F10 1.340(3) .
C16 F11 1.344(2) .
C16 C17 1.382(3) .
C16 C21 1.387(3) .
C17 F12 1.340(2) .
C17 C18 1.374(3) .
C18 F13 1.341(2) .
C18 C19 1.372(3) .
C19 F14 1.341(2) .
C19 C20 1.379(3) .
C20 F15 1.337(2) .
C20 C21 1.394(3) .
C21 C22 1.507(3) .
C22 O3 1.251(2) .
C22 C23 1.417(3) .
C23 C24 1.375(3) .
C23 H23 0.9500 .
C24 O4 1.288(2) .
C24 C25 1.503(3) .
C25 C30 1.382(3) .
C25 C26 1.384(3) .
C26 F16 1.336(2) .
C26 C27 1.378(3) .
C27 F17 1.339(2) .
C27 C28 1.371(3) .
C28 F18 1.341(2) .
C28 C29 1.379(3) .
C29 F19 1.339(3) .
C29 C30 1.377(3) .
C30 F20 1.346(2) .
C31 O6 1.380(3) .
C31 C36 1.385(3) .
C31 C32 1.389(3) .
C32 C33 1.385(3) .
C32 H32 0.9500 .
C33 C34 1.382(4) .
C33 H33 0.9500 .
C34 C35 1.379(3) .
C34 H34 0.9500 .
C35 C36 1.391(3) .
C35 H35 0.9500 .
C36 H36 0.9500 .
C37 O6 1.434(3) .
C37 H37A 0.9800 .
C37 H37B 0.9800 .
C37 H37C 0.9800 .
Ni1 O1 1.9944(14) .
Ni1 O3 2.0124(14) .
Ni1 O2 2.0182(14) .
Ni1 O4 2.0339(14) .
Ni1 O5 2.0734(15) .
Ni1 O4 2.1003(14) 2_666
O5 H5A 0.91(3) .
O5 H5B 0.79(3) .
C38 C43 0.636(6) 2_667
C38 C38 0.976(8) 2_667
C38 O7 1.379(5) .
C38 C39 1.3900 .
C38 C43 1.3900 .
C38 C42 1.443(8) 2_667
C38 C39 1.783(6) 2_667
C39 C43 0.836(6) 2_667
C39 C40 1.3900 .
C40 C44 1.109(12) 2_667
C40 C41 1.3900 .
C40 O7 1.884(6) 2_667
C41 C44 0.586(7) 2_667
C41 O7 0.918(8) 2_667
C41 C42 1.3900 .
C42 O7 0.531(7) 2_667
C42 C43 1.3900 .
C42 C44 1.965(7) 2_667
C43 O7 1.558(8) 2_667
C43 C43 1.929(6) 2_667
O7 C44 1.471(8) .

loop_
_geom_torsion_atom_site_label_1
_geom_torsion_atom_site_label_2
_geom_torsion_atom_site_label_3
_geom_torsion_atom_site_label_4
_geom_torsion
_geom_torsion_site_symmetry_1
_geom_torsion_site_symmetry_4
F1 C1 C2 F2 -1.1(3) . .
C6 C1 C2 F2 -177.99(19) . .
F1 C1 C2 C3 177.1(2) . .
C6 C1 C2 C3 0.3(3) . .
F2 C2 C3 F3 -1.2(3) . .
C1 C2 C3 F3 -179.5(2) . .
F2 C2 C3 C4 177.6(2) . .
C1 C2 C3 C4 -0.6(3) . .
F3 C3 C4 F4 -1.0(3) . .
C2 C3 C4 F4 -179.9(2) . .
F3 C3 C4 C5 179.6(2) . .
C2 C3 C4 C5 0.8(4) . .
F4 C4 C5 F5 -1.6(3) . .
C3 C4 C5 F5 177.7(2) . .
F4 C4 C5 C6 -179.9(2) . .
C3 C4 C5 C6 -0.6(4) . .
F1 C1 C6 C5 -176.76(19) . .
C2 C1 C6 C5 -0.1(3) . .
F1 C1 C6 C7 1.2(3) . .
C2 C1 C6 C7 177.9(2) . .
F5 C5 C6 C1 -178.02(19) . .
C4 C5 C6 C1 0.2(3) . .
F5 C5 C6 C7 4.0(3) . .
C4 C5 C6 C7 -177.8(2) . .
C1 C6 C7 O1 -144.0(2) . .
C5 C6 C7 O1 33.8(3) . .
C1 C6 C7 C8 36.0(3) . .
C5 C6 C7 C8 -146.1(2) . .
O1 C7 C8 C9 2.7(3) . .
C6 C7 C8 C9 -177.40(19) . .
C7 C8 C9 O2 -4.1(3) . .
C7 C8 C9 C10 177.55(19) . .
O2 C9 C10 C11 129.8(2) . .
C8 C9 C10 C11 -51.7(3) . .
O2 C9 C10 C15 -52.8(3) . .
C8 C9 C10 C15 125.7(2) . .
C15 C10 C11 F6 178.89(19) . .
C9 C10 C11 F6 -3.6(3) . .
C15 C10 C11 C13 -0.4(3) . .
C9 C10 C11 C13 177.1(2) . .
F8 C12 C13 F7 0.9(3) . .
C14 C12 C13 F7 -177.8(2) . .
F8 C12 C13 C11 -179.1(2) . .
C14 C12 C13 C11 2.2(4) . .
F6 C11 C13 F7 -1.5(3) . .
C10 C11 C13 F7 177.79(19) . .
F6 C11 C13 C12 178.5(2) . .
C10 C11 C13 C12 -2.2(3) . .
F8 C12 C14 F9 1.5(4) . .
C13 C12 C14 F9 -179.9(2) . .
F8 C12 C14 C15 -178.4(2) . .
C13 C12 C14 C15 0.3(4) . .
F9 C14 C15 F10 -0.8(4) . .
C12 C14 C15 F10 179.1(2) . .
F9 C14 C15 C10 177.2(2) . .
C12 C14 C15 C10 -3.0(4) . .
C11 C10 C15 F10 -179.1(2) . .
C9 C10 C15 F10 3.3(3) . .
C11 C10 C15 C14 2.9(3) . .
C9 C10 C15 C14 -174.6(2) . .
F11 C16 C17 F12 -0.3(3) . .
C21 C16 C17 F12 -177.55(19) . .
F11 C16 C17 C18 178.15(19) . .
C21 C16 C17 C18 0.9(3) . .
F12 C17 C18 F13 -2.0(3) . .
C16 C17 C18 F13 179.52(19) . .
F12 C17 C18 C19 177.35(19) . .
C16 C17 C18 C19 -1.1(3) . .
F13 C18 C19 F14 0.7(3) . .
C17 C18 C19 F14 -178.65(19) . .
F13 C18 C19 C20 179.75(19) . .
C17 C18 C19 C20 0.4(3) . .
F14 C19 C20 F15 -0.8(3) . .
C18 C19 C20 F15 -179.87(18) . .
F14 C19 C20 C21 179.64(19) . .
C18 C19 C20 C21 0.6(3) . .
F11 C16 C21 C20 -177.12(18) . .
C17 C16 C21 C20 0.0(3) . .
F11 C16 C21 C22 0.0(3) . .
C17 C16 C21 C22 177.2(2) . .
F15 C20 C21 C16 179.68(18) . .
C19 C20 C21 C16 -0.8(3) . .
F15 C20 C21 C22 2.4(3) . .
C19 C20 C21 C22 -178.03(19) . .
C16 C21 C22 O3 -136.3(2) . .
C20 C21 C22 O3 40.8(3) . .
C16 C21 C22 C23 43.7(3) . .
C20 C21 C22 C23 -139.2(2) . .
O3 C22 C23 C24 6.8(4) . .
C21 C22 C23 C24 -173.2(2) . .
C22 C23 C24 O4 -3.5(4) . .
C22 C23 C24 C25 174.97(19) . .
O4 C24 C25 C30 -105.7(2) . .
C23 C24 C25 C30 75.6(3) . .
O4 C24 C25 C26 72.8(2) . .
C23 C24 C25 C26 -105.9(2) . .
C30 C25 C26 F16 -178.63(18) . .
C24 C25 C26 F16 2.8(3) . .
C30 C25 C26 C27 1.9(3) . .
C24 C25 C26 C27 -176.73(19) . .
F16 C26 C27 F17 -2.3(3) . .
C25 C26 C27 F17 177.19(18) . .
F16 C26 C27 C28 178.98(19) . .
C25 C26 C27 C28 -1.5(3) . .
F17 C27 C28 F18 0.8(3) . .
C26 C27 C28 F18 179.48(19) . .
F17 C27 C28 C29 -178.59(19) . .
C26 C27 C28 C29 0.1(3) . .
F18 C28 C29 F19 1.7(3) . .
C27 C28 C29 F19 -178.9(2) . .
F18 C28 C29 C30 -178.53(19) . .
C27 C28 C29 C30 0.8(3) . .
F19 C29 C30 F20 -1.5(3) . .
C28 C29 C30 F20 178.72(18) . .
F19 C29 C30 C25 179.32(19) . .
C28 C29 C30 C25 -0.5(3) . .
C26 C25 C30 F20 179.97(18) . .
C24 C25 C30 F20 -1.5(3) . .
C26 C25 C30 C29 -0.9(3) . .
C24 C25 C30 C29 177.68(19) . .
O6 C31 C32 C33 -179.82(19) . .
C36 C31 C32 C33 0.1(3) . .
C31 C32 C33 C34 0.4(3) . .
C32 C33 C34 C35 -0.3(4) . .
C33 C34 C35 C36 -0.4(4) . .
O6 C31 C36 C35 179.2(2) . .
C32 C31 C36 C35 -0.7(3) . .
C34 C35 C36 C31 0.9(3) . .
C8 C7 O1 Ni1 18.0(3) . .
C6 C7 O1 Ni1 -161.97(13) . .
C8 C9 O2 Ni1 -15.0(3) . .
C10 C9 O2 Ni1 163.37(13) . .
C23 C22 O3 Ni1 2.8(3) . .
C21 C22 O3 Ni1 -177.19(13) . .
C23 C24 O4 Ni1 -8.3(3) . .
C25 C24 O4 Ni1 173.17(12) . .
C23 C24 O4 Ni1 -170.12(16) . 2_666
C25 C24 O4 Ni1 11.4(3) . 2_666
C36 C31 O6 C37 5.9(3) . .
C32 C31 O6 C37 -174.26(19) . .
C38 C38 C39 C43 165(2) 2_667 2_667
O7 C38 C39 C43 -10.7(17) . 2_667
C43 C38 C39 C43 168(2) . 2_667
C42 C38 C39 C43 -9.8(14) 2_667 2_667
C39 C38 C39 C43 165(3) 2_667 2_667
C43 C38 C39 C40 -168(2) 2_667 .
C38 C38 C39 C40 -2.9(5) 2_667 .
O7 C38 C39 C40 -178.9(4) . .
C43 C38 C39 C40 0.0 . .
C42 C38 C39 C40 -178.1(6) 2_667 .
C39 C38 C39 C40 -2.9(10) 2_667 .
C43 C38 C39 C38 -165(2) 2_667 2_667
O7 C38 C39 C38 -176.1(9) . 2_667
C43 C38 C39 C38 2.9(5) . 2_667
C42 C38 C39 C38 -175.2(11) 2_667 2_667
C39 C38 C39 C38 0.0(5) 2_667 2_667
C43 C39 C40 C44 2.0(16) 2_667 2_667
C38 C39 C40 C44 6.8(12) . 2_667
C38 C39 C40 C44 5.3(13) 2_667 2_667
C43 C39 C40 C41 -4.8(8) 2_667 .
C38 C39 C40 C41 0.0 . .
C38 C39 C40 C41 -1.6(3) 2_667 .
C43 C39 C40 O7 -4.0(8) 2_667 2_667
C38 C39 C40 O7 0.8(3) . 2_667
C38 C39 C40 O7 -0.8(3) 2_667 2_667
C39 C40 C41 C44 169.9(19) . 2_667
O7 C40 C41 C44 168(2) 2_667 2_667
C44 C40 C41 O7 -168(2) 2_667 2_667
C39 C40 C41 O7 1.7(6) . 2_667
C44 C40 C41 C42 -169.9(19) 2_667 .
C39 C40 C41 C42 0.0 . .
O7 C40 C41 C42 -1.7(6) 2_667 .
C44 C41 C42 O7 -29(6) 2_667 2_667
C40 C41 C42 O7 7(3) . 2_667
C44 C41 C42 C43 -37(6) 2_667 .
O7 C41 C42 C43 -7(3) 2_667 .
C40 C41 C42 C43 0.0 . .
C44 C41 C42 C38 -35(6) 2_667 2_667
O7 C41 C42 C38 -6(2) 2_667 2_667
C40 C41 C42 C38 1.9(4) . 2_667
O7 C41 C42 C44 29(6) 2_667 2_667
C40 C41 C42 C44 37(6) . 2_667
O7 C42 C43 C38 1.6(10) 2_667 2_667
C41 C42 C43 C38 4.4(8) . 2_667
C44 C42 C43 C38 1.9(10) 2_667 2_667
O7 C42 C43 C39 172(2) 2_667 2_667
C41 C42 C43 C39 175.2(16) . 2_667
C38 C42 C43 C39 171(2) 2_667 2_667
C44 C42 C43 C39 172.6(17) 2_667 2_667
O7 C42 C43 C38 -2.8(10) 2_667 .
C41 C42 C43 C38 0.0 . .
C38 C42 C43 C38 -4.4(8) 2_667 .
C44 C42 C43 C38 -2.6(5) 2_667 .
C41 C42 C43 O7 2.8(10) . 2_667
C38 C42 C43 O7 -1.6(10) 2_667 2_667
C44 C42 C43 O7 0.2(9) 2_667 2_667
O7 C42 C43 C43 -1.3(10) 2_667 2_667
C41 C42 C43 C43 1.5(3) . 2_667
C38 C42 C43 C43 -2.9(6) 2_667 2_667
C44 C42 C43 C43 -1.1(6) 2_667 2_667
C43 C38 C43 C38 0.0(7) 2_667 2_667
O7 C38 C43 C38 171.8(16) . 2_667
C39 C38 C43 C38 -7.0(13) . 2_667
C42 C38 C43 C38 170(2) 2_667 2_667
C39 C38 C43 C38 170(2) 2_667 2_667
C43 C38 C43 C39 -170(2) 2_667 2_667
C38 C38 C43 C39 -170(2) 2_667 2_667
O7 C38 C43 C39 2.3(11) . 2_667
C39 C38 C43 C39 -176.6(12) . 2_667
C42 C38 C43 C39 0.0(10) 2_667 2_667
C43 C38 C43 C42 7.0(12) 2_667 .
C38 C38 C43 C42 7.0(13) 2_667 .
O7 C38 C43 C42 178.8(5) . .
C39 C38 C43 C42 0.0 . .
C42 C38 C43 C42 176.6(11) 2_667 .
C39 C38 C43 C42 176.6(12) 2_667 .
C43 C38 C43 O7 6.1(12) 2_667 2_667
C38 C38 C43 O7 6.1(12) 2_667 2_667
O7 C38 C43 O7 177.9(4) . 2_667
C39 C38 C43 O7 -1.0(3) . 2_667
C42 C38 C43 O7 175.6(11) 2_667 2_667
C39 C38 C43 O7 175.6(14) 2_667 2_667
C38 C38 C43 C43 0.0(7) 2_667 2_667
O7 C38 C43 C43 171.8(16) . 2_667
C39 C38 C43 C43 -7.0(12) . 2_667
C42 C38 C43 C43 170(2) 2_667 2_667
C39 C38 C43 C43 170(2) 2_667 2_667
C43 C38 O7 C42 -1.6(5) 2_667 2_667
C38 C38 O7 C42 -170(2) 2_667 2_667
C39 C38 O7 C42 2.4(9) . 2_667
C43 C38 O7 C42 -176.5(11) . 2_667
C39 C38 O7 C42 -175.5(14) 2_667 2_667
C43 C38 O7 C41 174.2(17) 2_667 2_667
C38 C38 O7 C41 5.6(11) 2_667 2_667
C39 C38 O7 C41 178.3(11) . 2_667
C43 C38 O7 C41 -0.6(11) . 2_667
C42 C38 O7 C41 176(2) 2_667 2_667
C39 C38 O7 C41 0.4(7) 2_667 2_667
C43 C38 O7 C44 178.4(10) 2_667 .
C38 C38 O7 C44 9.8(15) 2_667 .
C39 C38 O7 C44 -177.6(6) . .
C43 C38 O7 C44 3.5(7) . .
C42 C38 O7 C44 -179.9(13) 2_667 .
C39 C38 O7 C44 4.6(7) 2_667 .
C38 C38 O7 C43 -169(2) 2_667 2_667
C39 C38 O7 C43 4.0(6) . 2_667
C43 C38 O7 C43 -174.9(10) . 2_667
C42 C38 O7 C43 1.6(5) 2_667 2_667
C39 C38 O7 C43 -173.8(12) 2_667 2_667
C43 C38 O7 C40 174.6(12) 2_667 2_667
C38 C38 O7 C40 6.0(11) 2_667 2_667
C39 C38 O7 C40 178.6(6) . 2_667
C43 C38 O7 C40 -0.2(5) . 2_667
C42 C38 O7 C40 176.3(14) 2_667 2_667
C39 C38 O7 C40 0.80(16) 2_667 2_667
C42 O7 C44 C41 21(4) 2_667 2_667
C38 O7 C44 C41 -160(4) . 2_667
C43 O7 C44 C41 -159(5) 2_667 2_667
C40 O7 C44 C41 -153(5) 2_667 2_667
C42 O7 C44 C40 174(3) 2_667 2_667
C41 O7 C44 C40 153(5) 2_667 2_667
C38 O7 C44 C40 -6.4(10) . 2_667
C43 O7 C44 C40 -5.4(12) 2_667 2_667
C41 O7 C44 C42 -21(4) 2_667 2_667
C38 O7 C44 C42 180(3) . 2_667
C43 O7 C44 C42 -179(100) 2_667 2_667
C40 O7 C44 C42 -174(3) 2_667 2_667
